data_4304811
loop_
_publ_author_name
'Lin Xue'
'Huan-Huan Wang'
'Xiao-Jun Wang'
'Hua Jiang'

_publ_section_title
;
Modulating Affinities of Di-2-picolylamine (DPA)-Substituted Quinoline
Sensors for Zinc Ions by Varying Pendant Ligands
;
_journal_name_full 'Inorganic Chemistry'
_journal_page_first 4310
_journal_page_last 4318
_journal_paper_doi 10.1021/ic702393z
_journal_volume 47
_journal_year 2008
_chemical_formula_sum 'C52 H54 Cl2 N8 O16 Zn2'
_chemical_formula_weight 1248.67
_chemical_name_systematic
; 
 ? 
;
_space_group_IT_number 14
_symmetry_cell_setting monoclinic
_symmetry_space_group_name_Hall '-P 2ybc'
_symmetry_space_group_name_H-M 'P 1 21/c 1'
_atom_sites_solution_hydrogens geom
_atom_sites_solution_primary direct
_atom_sites_solution_secondary difmap
_audit_creation_method SHELXL-97
_cell_angle_alpha 90.00
_cell_angle_beta 99.67(3)
_cell_angle_gamma 90.00
_cell_formula_units_Z 2
_cell_length_a 12.819(3)
_cell_length_b 13.847(3)
_cell_length_c 15.530(3)
_cell_measurement_reflns_used 33042
_cell_measurement_temperature 298(2)
_cell_measurement_theta_max 27.48
_cell_measurement_theta_min 1.61
_cell_volume 2717.5(10)
_computing_cell_refinement 'RAXIS-RAPID Auto(Rigaku, 2004)'
_computing_data_collection 'RAXIS-RAPID Auto(Rigaku, 2004)'
_computing_data_reduction 'CrystalStructure(Rigaku/MSC, 2004)'
_computing_molecular_graphics 'SHELXL-97 (Sheldrick, 2001)'
_computing_publication_material 'SHELXL-97 (Sheldrick, 1997)'
_computing_structure_refinement 'SHELXL-97 (Sheldrick, 1997)'
_computing_structure_solution 'SHELXS-97 (Sheldrick, 1997)'
_diffrn_ambient_temperature 298(2)
_diffrn_measured_fraction_theta_full 0.997
_diffrn_measured_fraction_theta_max 0.997
_diffrn_measurement_device_type 'rigaku r-axis rapid IP area detector'
_diffrn_measurement_method '\w scans'
_diffrn_radiation_monochromator graphite
_diffrn_radiation_probe x-ray
_diffrn_radiation_type MoK\a
_diffrn_radiation_wavelength 0.71073
_diffrn_reflns_av_R_equivalents 0.0724
_diffrn_reflns_av_sigmaI/netI 0.1098
_diffrn_reflns_limit_h_max 16
_diffrn_reflns_limit_h_min -16
_diffrn_reflns_limit_k_max 17
_diffrn_reflns_limit_k_min -17
_diffrn_reflns_limit_l_max 20
_diffrn_reflns_limit_l_min -20
_diffrn_reflns_number 11628
_diffrn_reflns_theta_full 27.48
_diffrn_reflns_theta_max 27.48
_diffrn_reflns_theta_min 1.61
_diffrn_source 'rotating anode'
_exptl_absorpt_coefficient_mu 1.059
_exptl_absorpt_correction_T_max 0.9015
_exptl_absorpt_correction_T_min 0.9015
_exptl_absorpt_correction_type multi-scan
_exptl_crystal_colour colourless
_exptl_crystal_density_diffrn 1.526
_exptl_crystal_density_method 'not measured'
_exptl_crystal_description block
_exptl_crystal_F_000 1288
_exptl_crystal_size_max 0.10
_exptl_crystal_size_mid 0.10
_exptl_crystal_size_min 0.10
_refine_diff_density_max 0.776
_refine_diff_density_min -0.606
_refine_diff_density_rms 0.154
_refine_ls_extinction_method none
_refine_ls_goodness_of_fit_ref 1.146
_refine_ls_hydrogen_treatment refU
_refine_ls_matrix_type full
_refine_ls_number_parameters 369
_refine_ls_number_reflns 6206
_refine_ls_number_restraints 3
_refine_ls_restrained_S_all 1.146
_refine_ls_R_factor_all 0.1668
_refine_ls_R_factor_gt 0.0945
_refine_ls_shift/su_max 0.000
_refine_ls_shift/su_mean 0.000
_refine_ls_structure_factor_coef Fsqd
_refine_ls_weighting_details 'calc w=1/[\s^2^(Fo^2^)+(0.0847P)^2^+0.0000P] where P=(Fo^2^+2Fc^2^)/3'
_refine_ls_weighting_scheme calc
_refine_ls_wR_factor_gt 0.1781
_refine_ls_wR_factor_ref 0.2099
_reflns_number_gt 3723
_reflns_number_total 6206
_reflns_threshold_expression >2sigma(I)
_cod_data_source_file ic702393z-file002_5.cif
_cod_data_source_block ZnHQ4
_cod_depositor_comments
;
The following automatic conversions were performed:
'_symmetry_cell_setting' value 'Monoclinic' changed to 'monoclinic'
according to '/home/saulius/struct/CIF-dictionaries/cif_core.dic'
dictionary named 'cif_core.dic' version 2.4.1 from
2010-06-29.

'_refine_ls_hydrogen_treatment' value 'refu' changed to
'refU' according to '/home/saulius/struct/CIF-dictionaries/cif_core.dic'
dictionary named 'cif_core.dic' version 2.4.1 from 2010-06-29.

Automatic conversion script
Id: cif_fix_enum 1527 2010-12-29 10:47:43Z saulius 
;
_cod_original_cell_volume 2717.5(9)
_cod_database_code 4304811

loop_
_symmetry_equiv_pos_as_xyz
'x, y, z'
'-x, y+1/2, -z+1/2'
'-x, -y, -z'
'x, -y-1/2, z-1/2'

loop_
_atom_site_label
_atom_site_type_symbol
_atom_site_fract_x
_atom_site_fract_y
_atom_site_fract_z
_atom_site_U_iso_or_equiv
_atom_site_adp_type
_atom_site_occupancy
_atom_site_symmetry_multiplicity
_atom_site_calc_flag
_atom_site_refinement_flags
_atom_site_disorder_assembly
_atom_site_disorder_group
C1 C 0.8864(6) 0.1678(5) 0.1427(5) 0.059(2) Uani 1 1 d . . .
H1A H 0.8917 0.1024 0.1214 0.071 Uiso 1 1 calc R . .
H1B H 0.9360 0.1737 0.1969 0.071 Uiso 1 1 calc R . .
C2 C 0.9188(5) 0.2377(4) 0.0765(4) 0.0391(14) Uani 1 1 d . . .
C3 C 1.0216(5) 0.2296(5) 0.0569(4) 0.0461(16) Uani 1 1 d . . .
H3 H 1.0679 0.1835 0.0851 0.055 Uiso 1 1 calc R . .
C4 C 1.0532(5) 0.2888(5) -0.0029(4) 0.0464(16) Uani 1 1 d . . .
H4 H 1.1206 0.2824 -0.0169 0.056 Uiso 1 1 calc R . .
C5 C 0.9834(5) 0.3607(4) -0.0441(4) 0.0388(14) Uani 1 1 d . . .
C6 C 1.0112(5) 0.4271(5) -0.1066(4) 0.0463(16) Uani 1 1 d . . .
H6 H 1.0777 0.4244 -0.1229 0.056 Uiso 1 1 calc R . .
C7 C 0.9390(5) 0.4945(5) -0.1422(4) 0.0465(16) Uani 1 1 d . . .
H7 H 0.9576 0.5389 -0.1820 0.056 Uiso 1 1 calc R . .
C8 C 0.8378(5) 0.4982(4) -0.1202(4) 0.0405(15) Uani 1 1 d . . .
H8 H 0.7900 0.5447 -0.1456 0.049 Uiso 1 1 calc R . .
C9 C 0.8079(5) 0.4337(4) -0.0615(4) 0.0369(14) Uani 1 1 d . . .
C10 C 0.8824(5) 0.3638(4) -0.0214(3) 0.0322(13) Uani 1 1 d . . .
C11 C 0.7124(6) 0.0950(4) 0.1383(4) 0.0508(17) Uani 1 1 d . . .
H11A H 0.6532 0.0966 0.1697 0.061 Uiso 1 1 calc R . .
H11B H 0.7537 0.0377 0.1564 0.061 Uiso 1 1 calc R . .
C12 C 0.6711(6) 0.0896(5) 0.0410(4) 0.0510(17) Uani 1 1 d . . .
C13 C 0.6486(7) 0.0023(6) 0.0000(6) 0.074(2) Uani 1 1 d . . .
H13 H 0.6642 -0.0553 0.0303 0.089 Uiso 1 1 calc R . .
C14 C 0.6017(7) 0.0018(6) -0.0881(6) 0.083(3) Uani 1 1 d . . .
H14 H 0.5868 -0.0559 -0.1183 0.099 Uiso 1 1 calc R . .
C15 C 0.5784(7) 0.0896(7) -0.1287(5) 0.077(2) Uani 1 1 d . . .
H15 H 0.5450 0.0917 -0.1866 0.093 Uiso 1 1 calc R . .
C16 C 0.6046(6) 0.1739(6) -0.0836(5) 0.062(2) Uani 1 1 d . . .
H16 H 0.5891 0.2325 -0.1122 0.075 Uiso 1 1 calc R . .
C17 C 0.7801(6) 0.2159(4) 0.2510(4) 0.0506(17) Uani 1 1 d . . .
H17A H 0.8343 0.1811 0.2901 0.061 Uiso 1 1 calc R . .
H17B H 0.7123 0.2011 0.2678 0.061 Uiso 1 1 calc R . .
C18 C 0.8006(5) 0.3225(4) 0.2615(4) 0.0430(15) Uani 1 1 d . . .
C19 C 0.8565(6) 0.3615(5) 0.3365(5) 0.064(2) Uani 1 1 d . . .
H19 H 0.8885 0.3213 0.3813 0.077 Uiso 1 1 calc R . .
C20 C 0.8650(7) 0.4595(5) 0.3454(5) 0.076(3) Uani 1 1 d . . .
H20 H 0.9025 0.4866 0.3961 0.091 Uiso 1 1 calc R . .
C21 C 0.8167(7) 0.5180(5) 0.2776(5) 0.063(2) Uani 1 1 d . . .
H21 H 0.8194 0.5850 0.2824 0.076 Uiso 1 1 calc R . .
C22 C 0.7655(5) 0.4746(4) 0.2040(4) 0.0458(16) Uani 1 1 d . . .
H22 H 0.7340 0.5135 0.1582 0.055 Uiso 1 1 calc R . .
C23 C 0.6315(5) 0.4998(4) -0.0727(4) 0.0409(15) Uani 1 1 d . . .
H23A H 0.5619 0.4779 -0.0649 0.049 Uiso 1 1 calc R . .
H23B H 0.6310 0.5091 -0.1347 0.049 Uiso 1 1 calc R . .
C24 C 0.6574(5) 0.5948(4) -0.0246(4) 0.0426(15) Uani 1 1 d . . .
H24A H 0.6261 0.5944 0.0281 0.051 Uiso 1 1 calc R . .
H24B H 0.7335 0.5997 -0.0072 0.051 Uiso 1 1 calc R . .
C25 C 0.6183(5) 0.6824(4) -0.0783(5) 0.0492(17) Uani 1 1 d . . .
H25A H 0.6468 0.7395 -0.0466 0.059 Uiso 1 1 calc R . .
H25B H 0.6468 0.6802 -0.1323 0.059 Uiso 1 1 calc R . .
C26 C 0.5002(5) 0.6933(5) -0.1007(4) 0.0437(15) Uani 1 1 d . . .
Cl1 Cl 0.8019(2) 0.80240(16) 0.18606(13) 0.0745(6) Uani 1 1 d . . .
H4A H 0.489(8) 0.161(9) 0.247(6) 0.13(5) Uiso 1 1 d D . .
H4B H 0.400(10) 0.186(11) 0.289(11) 0.28(12) Uiso 1 1 d D . .
N1 N 0.8507(4) 0.3022(3) 0.0382(3) 0.0350(11) Uani 1 1 d . . .
N2 N 0.7795(4) 0.1824(3) 0.1611(3) 0.0431(13) Uani 1 1 d . . .
N3 N 0.6519(4) 0.1746(4) 0.0003(3) 0.0481(14) Uani 1 1 d . . .
N4 N 0.7580(4) 0.3788(4) 0.1941(3) 0.0406(12) Uani 1 1 d . . .
O1 O 0.7113(3) 0.4269(3) -0.0384(3) 0.0410(10) Uani 1 1 d . . .
O2 O 0.4443(3) 0.6443(3) -0.0550(3) 0.0462(11) Uani 1 1 d . . .
O3 O 0.4616(4) 0.7515(4) -0.1564(3) 0.0677(15) Uani 1 1 d . . .
O4 O 0.4516(11) 0.1482(7) 0.2856(6) 0.121(3) Uani 1 1 d D . .
O5 O 0.7585(6) 0.7224(6) 0.1391(5) 0.125(3) Uani 1 1 d . . .
O6 O 0.8747(12) 0.7717(7) 0.2498(8) 0.272(9) Uani 1 1 d . . .
O7 O 0.8445(7) 0.8690(6) 0.1347(6) 0.144(3) Uani 1 1 d . . .
O8 O 0.7239(9) 0.8542(6) 0.2184(6) 0.163(4) Uani 1 1 d . . .
Zn1 Zn 0.70009(6) 0.30086(5) 0.07616(4) 0.0369(2) Uani 1 1 d . . .

loop_
_atom_site_aniso_label
_atom_site_aniso_U_11
_atom_site_aniso_U_22
_atom_site_aniso_U_33
_atom_site_aniso_U_23
_atom_site_aniso_U_13
_atom_site_aniso_U_12
C1 0.058(5) 0.063(4) 0.057(4) 0.033(4) 0.014(4) 0.028(4)
C2 0.034(3) 0.046(3) 0.035(3) -0.005(3) -0.001(3) 0.006(3)
C3 0.043(4) 0.050(4) 0.042(4) -0.002(3) 0.000(3) 0.014(3)
C4 0.033(3) 0.054(4) 0.052(4) -0.009(3) 0.006(3) 0.004(3)
C5 0.031(3) 0.044(3) 0.040(3) -0.014(3) 0.002(3) -0.002(3)
C6 0.046(4) 0.052(4) 0.046(4) -0.009(3) 0.021(3) -0.012(3)
C7 0.058(4) 0.043(4) 0.043(4) -0.003(3) 0.019(3) -0.010(3)
C8 0.052(4) 0.035(3) 0.036(3) 0.001(3) 0.011(3) 0.001(3)
C9 0.041(4) 0.036(3) 0.034(3) -0.007(2) 0.008(3) 0.003(3)
C10 0.039(3) 0.030(3) 0.027(3) -0.005(2) 0.004(2) -0.001(3)
C11 0.067(5) 0.032(3) 0.053(4) 0.007(3) 0.010(4) 0.005(3)
C12 0.059(5) 0.046(4) 0.045(4) -0.003(3) -0.002(3) 0.008(3)
C13 0.095(7) 0.052(4) 0.073(6) -0.010(4) 0.002(5) 0.005(4)
C14 0.094(7) 0.068(6) 0.081(6) -0.028(5) -0.003(5) -0.001(5)
C15 0.074(6) 0.096(7) 0.057(5) -0.016(5) -0.006(4) 0.002(5)
C16 0.057(5) 0.067(5) 0.060(5) 0.003(4) 0.001(4) 0.009(4)
C17 0.071(5) 0.038(4) 0.040(4) 0.009(3) 0.003(3) 0.002(3)
C18 0.046(4) 0.049(4) 0.033(3) 0.012(3) 0.005(3) -0.003(3)
C19 0.080(6) 0.051(4) 0.053(4) 0.014(3) -0.015(4) 0.003(4)
C20 0.103(7) 0.053(5) 0.060(5) 0.004(4) -0.021(5) -0.022(5)
C21 0.095(6) 0.039(4) 0.054(4) -0.002(3) 0.008(4) -0.005(4)
C22 0.065(5) 0.035(3) 0.038(4) 0.011(3) 0.009(3) 0.010(3)
C23 0.040(4) 0.033(3) 0.047(4) 0.009(3) 0.000(3) 0.008(3)
C24 0.037(4) 0.040(3) 0.050(4) -0.002(3) 0.003(3) 0.010(3)
C25 0.044(4) 0.038(4) 0.068(4) 0.010(3) 0.015(3) 0.001(3)
C26 0.038(3) 0.043(3) 0.051(4) 0.000(3) 0.007(3) 0.010(3)
Cl1 0.1065(18) 0.0552(11) 0.0584(12) -0.0135(10) 0.0039(12) 0.0078(12)
N1 0.037(3) 0.034(2) 0.031(2) 0.000(2) -0.001(2) 0.011(2)
N2 0.050(3) 0.038(3) 0.042(3) 0.011(2) 0.008(2) 0.008(2)
N3 0.048(3) 0.052(3) 0.043(3) 0.004(3) 0.005(3) 0.004(3)
N4 0.046(3) 0.040(3) 0.036(3) 0.007(2) 0.007(2) 0.003(2)
O1 0.039(2) 0.037(2) 0.049(3) 0.0121(19) 0.014(2) 0.0099(19)
O2 0.036(3) 0.047(3) 0.057(3) 0.010(2) 0.013(2) 0.013(2)
O3 0.058(3) 0.069(3) 0.078(4) 0.036(3) 0.016(3) 0.023(3)
O4 0.164(9) 0.101(6) 0.098(6) 0.034(5) 0.020(6) -0.023(6)
O5 0.125(6) 0.123(6) 0.125(6) -0.074(5) 0.015(5) -0.024(5)
O6 0.372(19) 0.115(8) 0.238(13) 0.047(8) -0.208(13) -0.022(9)
O7 0.159(8) 0.112(6) 0.176(9) 0.031(6) 0.071(7) 0.025(6)
O8 0.231(11) 0.128(7) 0.156(8) -0.055(6) 0.112(8) -0.015(7)
Zn1 0.0377(4) 0.0371(4) 0.0362(4) 0.0093(3) 0.0071(3) 0.0117(4)

loop_
_atom_type_symbol
_atom_type_description
_atom_type_scat_dispersion_real
_atom_type_scat_dispersion_imag
_atom_type_scat_source
C C 0.0033 0.0016 'International Tables Vol C Tables 4.2.6.8 and 6.1.1.4'
H H 0.0000 0.0000 'International Tables Vol C Tables 4.2.6.8 and 6.1.1.4'
N N 0.0061 0.0033 'International Tables Vol C Tables 4.2.6.8 and 6.1.1.4'
O O 0.0106 0.0060 'International Tables Vol C Tables 4.2.6.8 and 6.1.1.4'
Zn Zn 0.2839 1.4301 'International Tables Vol C Tables 4.2.6.8 and 6.1.1.4'
Cl Cl 0.1484 0.1585 'International Tables Vol C Tables 4.2.6.8 and 6.1.1.4'

loop_
_geom_angle_atom_site_label_1
_geom_angle_atom_site_label_2
_geom_angle_atom_site_label_3
_geom_angle
_geom_angle_site_symmetry_1
_geom_angle_site_symmetry_3
_geom_angle_publ_flag
N2 C1 C2 114.6(5) . . ?
N2 C1 H1A 108.6 . . ?
C2 C1 H1A 108.6 . . ?
N2 C1 H1B 108.6 . . ?
C2 C1 H1B 108.6 . . ?
H1A C1 H1B 107.6 . . ?
N1 C2 C3 122.0(6) . . ?
N1 C2 C1 120.0(6) . . ?
C3 C2 C1 118.0(6) . . ?
C4 C3 C2 120.1(6) . . ?
C4 C3 H3 120.0 . . ?
C2 C3 H3 120.0 . . ?
C3 C4 C5 119.8(6) . . ?
C3 C4 H4 120.1 . . ?
C5 C4 H4 120.1 . . ?
C10 C5 C4 116.7(6) . . ?
C10 C5 C6 120.0(6) . . ?
C4 C5 C6 123.3(6) . . ?
C7 C6 C5 119.2(6) . . ?
C7 C6 H6 120.4 . . ?
C5 C6 H6 120.4 . . ?
C6 C7 C8 121.3(6) . . ?
C6 C7 H7 119.3 . . ?
C8 C7 H7 119.3 . . ?
C9 C8 C7 120.8(6) . . ?
C9 C8 H8 119.6 . . ?
C7 C8 H8 119.6 . . ?
O1 C9 C8 126.3(5) . . ?
O1 C9 C10 114.4(5) . . ?
C8 C9 C10 119.3(6) . . ?
N1 C10 C5 122.9(5) . . ?
N1 C10 C9 117.6(5) . . ?
C5 C10 C9 119.4(5) . . ?
N2 C11 C12 111.5(5) . . ?
N2 C11 H11A 109.3 . . ?
C12 C11 H11A 109.3 . . ?
N2 C11 H11B 109.3 . . ?
C12 C11 H11B 109.3 . . ?
H11A C11 H11B 108.0 . . ?
N3 C12 C13 123.3(7) . . ?
N3 C12 C11 115.6(6) . . ?
C13 C12 C11 121.0(6) . . ?
C12 C13 C14 118.6(8) . . ?
C12 C13 H13 120.7 . . ?
C14 C13 H13 120.7 . . ?
C15 C14 C13 117.9(8) . . ?
C15 C14 H14 121.1 . . ?
C13 C14 H14 121.1 . . ?
C16 C15 C14 120.1(8) . . ?
C16 C15 H15 120.0 . . ?
C14 C15 H15 120.0 . . ?
N3 C16 C15 122.2(7) . . ?
N3 C16 H16 118.9 . . ?
C15 C16 H16 118.9 . . ?
N2 C17 C18 112.7(5) . . ?
N2 C17 H17A 109.1 . . ?
C18 C17 H17A 109.1 . . ?
N2 C17 H17B 109.1 . . ?
C18 C17 H17B 109.1 . . ?
H17A C17 H17B 107.8 . . ?
N4 C18 C19 121.2(6) . . ?
N4 C18 C17 116.4(6) . . ?
C19 C18 C17 122.3(6) . . ?
C20 C19 C18 119.8(7) . . ?
C20 C19 H19 120.1 . . ?
C18 C19 H19 120.1 . . ?
C19 C20 C21 119.0(7) . . ?
C19 C20 H20 120.5 . . ?
C21 C20 H20 120.5 . . ?
C22 C21 C20 118.0(6) . . ?
C22 C21 H21 121.0 . . ?
C20 C21 H21 121.0 . . ?
N4 C22 C21 123.5(6) . . ?
N4 C22 H22 118.3 . . ?
C21 C22 H22 118.3 . . ?
O1 C23 C24 109.6(5) . . ?
O1 C23 H23A 109.8 . . ?
C24 C23 H23A 109.8 . . ?
O1 C23 H23B 109.8 . . ?
C24 C23 H23B 109.8 . . ?
H23A C23 H23B 108.2 . . ?
C25 C24 C23 113.5(5) . . ?
C25 C24 H24A 108.9 . . ?
C23 C24 H24A 108.9 . . ?
C25 C24 H24B 108.9 . . ?
C23 C24 H24B 108.9 . . ?
H24A C24 H24B 107.7 . . ?
C26 C25 C24 115.9(5) . . ?
C26 C25 H25A 108.3 . . ?
C24 C25 H25A 108.3 . . ?
C26 C25 H25B 108.3 . . ?
C24 C25 H25B 108.3 . . ?
H25A C25 H25B 107.4 . . ?
O3 C26 O2 122.8(6) . . ?
O3 C26 C25 120.1(6) . . ?
O2 C26 C25 116.9(6) . . ?
O6 Cl1 O5 108.0(6) . . ?
O6 Cl1 O7 110.5(8) . . ?
O5 Cl1 O7 112.9(6) . . ?
O6 Cl1 O8 111.0(9) . . ?
O5 Cl1 O8 110.6(6) . . ?
O7 Cl1 O8 103.9(5) . . ?
C2 N1 C10 118.4(5) . . ?
C2 N1 Zn1 115.9(4) . . ?
C10 N1 Zn1 125.7(4) . . ?
C1 N2 C17 111.9(6) . . ?
C1 N2 C11 111.3(5) . . ?
C17 N2 C11 113.1(5) . . ?
C1 N2 Zn1 109.6(4) . . ?
C17 N2 Zn1 104.9(3) . . ?
C11 N2 Zn1 105.5(4) . . ?
C12 N3 C16 118.0(6) . . ?
C12 N3 Zn1 116.5(4) . . ?
C16 N3 Zn1 125.6(5) . . ?
C22 N4 C18 118.3(5) . . ?
C22 N4 Zn1 127.2(4) . . ?
C18 N4 Zn1 114.1(4) . . ?
C9 O1 C23 117.9(4) . . ?
C26 O2 Zn1 107.4(4) . 3_665 ?
H4A O4 H4B 117(4) . . ?
O2 Zn1 N1 145.60(18) 3_665 . ?
O2 Zn1 N3 92.7(2) 3_665 . ?
N1 Zn1 N3 92.70(19) . . ?
O2 Zn1 N4 97.35(19) 3_665 . ?
N1 Zn1 N4 91.85(19) . . ?
N3 Zn1 N4 154.97(19) . . ?
O2 Zn1 N2 134.38(19) 3_665 . ?
N1 Zn1 N2 79.89(18) . . ?
N3 Zn1 N2 77.7(2) . . ?
N4 Zn1 N2 78.94(19) . . ?

loop_
_geom_bond_atom_site_label_1
_geom_bond_atom_site_label_2
_geom_bond_distance
_geom_bond_site_symmetry_2
_geom_bond_publ_flag
C1 N2 1.460(8) . ?
C1 C2 1.521(9) . ?
C1 H1A 0.9700 . ?
C1 H1B 0.9700 . ?
C2 N1 1.320(7) . ?
C2 C3 1.406(9) . ?
C3 C4 1.350(9) . ?
C3 H3 0.9300 . ?
C4 C5 1.418(9) . ?
C4 H4 0.9300 . ?
C5 C10 1.397(8) . ?
C5 C6 1.425(9) . ?
C6 C7 1.364(9) . ?
C6 H6 0.9300 . ?
C7 C8 1.398(9) . ?
C7 H7 0.9300 . ?
C8 C9 1.375(8) . ?
C8 H8 0.9300 . ?
C9 O1 1.349(7) . ?
C9 C10 1.428(8) . ?
C10 N1 1.370(7) . ?
C11 N2 1.492(8) . ?
C11 C12 1.517(9) . ?
C11 H11A 0.9700 . ?
C11 H11B 0.9700 . ?
C12 N3 1.338(8) . ?
C12 C13 1.374(10) . ?
C13 C14 1.399(11) . ?
C13 H13 0.9300 . ?
C14 C15 1.378(12) . ?
C14 H14 0.9300 . ?
C15 C16 1.374(11) . ?
C15 H15 0.9300 . ?
C16 N3 1.342(9) . ?
C16 H16 0.9300 . ?
C17 N2 1.470(8) . ?
C17 C18 1.502(8) . ?
C17 H17A 0.9700 . ?
C17 H17B 0.9700 . ?
C18 N4 1.345(7) . ?
C18 C19 1.372(9) . ?
C19 C20 1.367(10) . ?
C19 H19 0.9300 . ?
C20 C21 1.389(10) . ?
C20 H20 0.9300 . ?
C21 C22 1.359(9) . ?
C21 H21 0.9300 . ?
C22 N4 1.337(7) . ?
C22 H22 0.9300 . ?
C23 O1 1.472(6) . ?
C23 C24 1.520(8) . ?
C23 H23A 0.9700 . ?
C23 H23B 0.9700 . ?
C24 C25 1.509(8) . ?
C24 H24A 0.9700 . ?
C24 H24B 0.9700 . ?
C25 C26 1.502(9) . ?
C25 H25A 0.9700 . ?
C25 H25B 0.9700 . ?
C26 O3 1.225(7) . ?
C26 O2 1.284(7) . ?
Cl1 O6 1.312(9) . ?
Cl1 O5 1.390(7) . ?
Cl1 O7 1.390(8) . ?
Cl1 O8 1.391(9) . ?
N1 Zn1 2.111(5) . ?
N2 Zn1 2.239(5) . ?
N3 Zn1 2.140(6) . ?
N4 Zn1 2.148(5) . ?
O2 Zn1 1.977(4) 3_665 ?
O4 H4A 0.85(2) . ?
O4 H4B 0.85(2) . ?
Zn1 O2 1.977(4) 3_665 ?

loop_
_geom_torsion_atom_site_label_1
_geom_torsion_atom_site_label_2
_geom_torsion_atom_site_label_3
_geom_torsion_atom_site_label_4
_geom_torsion
_geom_torsion_site_symmetry_1
_geom_torsion_site_symmetry_2
_geom_torsion_site_symmetry_3
_geom_torsion_site_symmetry_4
_geom_torsion_publ_flag
N2 C1 C2 N1 -2.6(9) . . . . ?
N2 C1 C2 C3 178.5(6) . . . . ?
N1 C2 C3 C4 -0.2(9) . . . . ?
C1 C2 C3 C4 178.6(6) . . . . ?
C2 C3 C4 C5 1.6(9) . . . . ?
C3 C4 C5 C10 -1.9(9) . . . . ?
C3 C4 C5 C6 178.9(6) . . . . ?
C10 C5 C6 C7 1.4(9) . . . . ?
C4 C5 C6 C7 -179.4(6) . . . . ?
C5 C6 C7 C8 -1.6(9) . . . . ?
C6 C7 C8 C9 0.2(9) . . . . ?
C7 C8 C9 O1 -176.5(5) . . . . ?
C7 C8 C9 C10 1.4(9) . . . . ?
C4 C5 C10 N1 0.8(8) . . . . ?
C6 C5 C10 N1 -179.9(5) . . . . ?
C4 C5 C10 C9 -179.1(5) . . . . ?
C6 C5 C10 C9 0.1(8) . . . . ?
O1 C9 C10 N1 -3.3(7) . . . . ?
C8 C9 C10 N1 178.5(5) . . . . ?
O1 C9 C10 C5 176.6(5) . . . . ?
C8 C9 C10 C5 -1.5(8) . . . . ?
N2 C11 C12 N3 -32.6(9) . . . . ?
N2 C11 C12 C13 151.7(7) . . . . ?
N3 C12 C13 C14 -1.0(13) . . . . ?
C11 C12 C13 C14 174.3(8) . . . . ?
C12 C13 C14 C15 -1.4(14) . . . . ?
C13 C14 C15 C16 2.3(14) . . . . ?
C14 C15 C16 N3 -0.8(13) . . . . ?
N2 C17 C18 N4 36.6(9) . . . . ?
N2 C17 C18 C19 -145.6(7) . . . . ?
N4 C18 C19 C20 3.3(12) . . . . ?
C17 C18 C19 C20 -174.4(8) . . . . ?
C18 C19 C20 C21 -0.2(14) . . . . ?
C19 C20 C21 C22 -1.9(13) . . . . ?
C20 C21 C22 N4 0.9(12) . . . . ?
O1 C23 C24 C25 152.2(5) . . . . ?
C23 C24 C25 C26 66.5(8) . . . . ?
C24 C25 C26 O3 -166.8(6) . . . . ?
C24 C25 C26 O2 17.7(9) . . . . ?
C3 C2 N1 C10 -0.9(8) . . . . ?
C1 C2 N1 C10 -179.7(6) . . . . ?
C3 C2 N1 Zn1 179.3(5) . . . . ?
C1 C2 N1 Zn1 0.5(7) . . . . ?
C5 C10 N1 C2 0.6(8) . . . . ?
C9 C10 N1 C2 -179.5(5) . . . . ?
C5 C10 N1 Zn1 -179.6(4) . . . . ?
C9 C10 N1 Zn1 0.3(7) . . . . ?
C2 C1 N2 C17 -112.9(6) . . . . ?
C2 C1 N2 C11 119.5(6) . . . . ?
C2 C1 N2 Zn1 3.1(7) . . . . ?
C18 C17 N2 C1 80.6(7) . . . . ?
C18 C17 N2 C11 -152.7(6) . . . . ?
C18 C17 N2 Zn1 -38.2(6) . . . . ?
C12 C11 N2 C1 -79.9(7) . . . . ?
C12 C11 N2 C17 153.1(6) . . . . ?
C12 C11 N2 Zn1 39.0(6) . . . . ?
C13 C12 N3 C16 2.6(11) . . . . ?
C11 C12 N3 C16 -172.9(6) . . . . ?
C13 C12 N3 Zn1 -177.3(6) . . . . ?
C11 C12 N3 Zn1 7.1(8) . . . . ?
C15 C16 N3 C12 -1.7(11) . . . . ?
C15 C16 N3 Zn1 178.2(6) . . . . ?
C21 C22 N4 C18 2.1(10) . . . . ?
C21 C22 N4 Zn1 -170.3(6) . . . . ?
C19 C18 N4 C22 -4.2(10) . . . . ?
C17 C18 N4 C22 173.6(6) . . . . ?
C19 C18 N4 Zn1 169.1(6) . . . . ?
C17 C18 N4 Zn1 -13.0(7) . . . . ?
C8 C9 O1 C23 -5.6(8) . . . . ?
C10 C9 O1 C23 176.4(5) . . . . ?
C24 C23 O1 C9 -74.6(6) . . . . ?
O3 C26 O2 Zn1 -10.7(8) . . . 3_665 ?
C25 C26 O2 Zn1 164.7(5) . . . 3_665 ?
C2 N1 Zn1 O2 -174.7(4) . . . 3_665 ?
C10 N1 Zn1 O2 5.6(6) . . . 3_665 ?
C2 N1 Zn1 N3 -76.0(4) . . . . ?
C10 N1 Zn1 N3 104.3(4) . . . . ?
C2 N1 Zn1 N4 79.4(4) . . . . ?
C10 N1 Zn1 N4 -100.3(4) . . . . ?
C2 N1 Zn1 N2 1.0(4) . . . . ?
C10 N1 Zn1 N2 -178.8(5) . . . . ?
C12 N3 Zn1 O2 -123.1(5) . . . 3_665 ?
C16 N3 Zn1 O2 57.0(6) . . . 3_665 ?
C12 N3 Zn1 N1 90.9(5) . . . . ?
C16 N3 Zn1 N1 -89.1(6) . . . . ?
C12 N3 Zn1 N4 -9.3(8) . . . . ?
C16 N3 Zn1 N4 170.7(5) . . . . ?
C12 N3 Zn1 N2 11.8(5) . . . . ?
C16 N3 Zn1 N2 -168.1(6) . . . . ?
C22 N4 Zn1 O2 -60.2(6) . . . 3_665 ?
C18 N4 Zn1 O2 127.1(4) . . . 3_665 ?
C22 N4 Zn1 N1 86.5(6) . . . . ?
C18 N4 Zn1 N1 -86.1(4) . . . . ?
C22 N4 Zn1 N3 -173.1(5) . . . . ?
C18 N4 Zn1 N3 14.3(8) . . . . ?
C22 N4 Zn1 N2 165.9(6) . . . . ?
C18 N4 Zn1 N2 -6.8(4) . . . . ?
C1 N2 Zn1 O2 174.3(4) . . . 3_665 ?
C17 N2 Zn1 O2 -65.3(5) . . . 3_665 ?
C11 N2 Zn1 O2 54.4(5) . . . 3_665 ?
C1 N2 Zn1 N1 -2.3(4) . . . . ?
C17 N2 Zn1 N1 118.1(4) . . . . ?
C11 N2 Zn1 N1 -122.2(4) . . . . ?
C1 N2 Zn1 N3 92.8(5) . . . . ?
C17 N2 Zn1 N3 -146.9(4) . . . . ?
C11 N2 Zn1 N3 -27.2(4) . . . . ?
C1 N2 Zn1 N4 -96.2(5) . . . . ?
C17 N2 Zn1 N4 24.2(4) . . . . ?
C11 N2 Zn1 N4 143.9(4) . . . . ?
